data_7039833
loop_
_publ_author_name
'Yang, Wenxue'
'Zhao, Ke-Qing'
'Prior, Timothy J.'
'Hughes, David L.'
'Arbaoui, Abdessamad'
'Elsegood, Mark R. J.'
'Redshaw, Carl'

_publ_section_title
;
 Structural studies of Schiff-base [2 + 2] macrocycles derived from
 2,2'-oxydianiline and the ROP capability of their organoaluminium
 complexes.
;
_journal_issue 30
_journal_name_full 'Dalton transactions (Cambridge, England : 2003)'
_journal_page_first 11990
_journal_page_last 12005
_journal_paper_doi 10.1039/c6dt01997h
_journal_volume 45
_journal_year 2016
_chemical_formula_moiety 'C62 H56 N4 O8 S2'
_chemical_formula_structural 'L2 (tosyl)2'
_chemical_formula_sum 'C62 H56 N4 O8 S2'
_chemical_formula_weight 1049.22
_space_group_crystal_system monoclinic
_space_group_IT_number 14
_space_group_name_Hall '-P 2yn'
_space_group_name_H-M_alt 'P 1 21/n 1'
_symmetry_space_group_name_Hall '-P 2yn'
_symmetry_space_group_name_H-M 'P 1 21/n 1'
_atom_sites_solution_hydrogens geom
_atom_sites_solution_primary direct
_atom_sites_solution_secondary difmap
_audit_creation_method SHELXL-2014/7
_audit_update_record
;
2015-12-15 deposited with the CCDC.
2016-06-20 downloaded from the CCDC.
;
_cell_angle_alpha 90
_cell_angle_beta 94.913(3)
_cell_angle_gamma 90
_cell_formula_units_Z 2
_cell_length_a 13.201(3)
_cell_length_b 13.348(3)
_cell_length_c 14.966(3)
_cell_measurement_reflns_used 4198
_cell_measurement_temperature 150(2)
_cell_measurement_theta_max 24.74
_cell_measurement_theta_min 2.17
_cell_volume 2627.4(10)
_computing_cell_refinement 'Bruker SAINT'
_computing_data_collection 'Bruker APEX 2'
_computing_data_reduction 'Bruker SAINT'
_computing_molecular_graphics 'ORTEP (Johnson, 1976 and Farrugia, 2012)'
_computing_publication_material 'SHELXL-2014/7 (Sheldrick, 2015) and WINGX (Farrugia, 2012)'
_computing_structure_refinement 'SHELXL-2014/7 (Sheldrick, 2015)'
_computing_structure_solution 'SHELXS-97 (Sheldrick, 2008)'
_diffrn_ambient_temperature 150(2)
_diffrn_measured_fraction_theta_full 0.999
_diffrn_measured_fraction_theta_max 0.999
_diffrn_measurement_device_type 'Bruker APEX 2 CCD diffractometer'
_diffrn_measurement_method '\w rotation with narrow frames'
_diffrn_radiation_monochromator graphite
_diffrn_radiation_type MoK\a
_diffrn_radiation_wavelength 0.71073
_diffrn_reflns_av_R_equivalents 0.0514
_diffrn_reflns_av_unetI/netI 0.0423
_diffrn_reflns_Laue_measured_fraction_full 0.999
_diffrn_reflns_Laue_measured_fraction_max 0.999
_diffrn_reflns_limit_h_max 15
_diffrn_reflns_limit_h_min -15
_diffrn_reflns_limit_k_max 15
_diffrn_reflns_limit_k_min -15
_diffrn_reflns_limit_l_max 17
_diffrn_reflns_limit_l_min -17
_diffrn_reflns_number 19214
_diffrn_reflns_point_group_measured_fraction_full 0.999
_diffrn_reflns_point_group_measured_fraction_max 0.999
_diffrn_reflns_theta_full 24.999
_diffrn_reflns_theta_max 24.999
_diffrn_reflns_theta_min 1.975
_diffrn_source 'fine-focus sealed tube'
_exptl_absorpt_coefficient_mu 0.164
_exptl_absorpt_correction_T_max 0.985
_exptl_absorpt_correction_T_min 0.960
_exptl_absorpt_correction_type multi-scan
_exptl_absorpt_process_details 'SADABS v2008/1, Sheldrick, G.M., (2008)'
_exptl_crystal_colour orange
_exptl_crystal_density_diffrn 1.326
_exptl_crystal_description block
_exptl_crystal_F_000 1104
_exptl_crystal_size_max 0.250
_exptl_crystal_size_mid 0.180
_exptl_crystal_size_min 0.090
_refine_diff_density_max 0.328
_refine_diff_density_min -0.544
_refine_diff_density_rms 0.057
_refine_ls_extinction_method none
_refine_ls_goodness_of_fit_ref 1.070
_refine_ls_hydrogen_treatment constr
_refine_ls_matrix_type full
_refine_ls_number_parameters 360
_refine_ls_number_reflns 4626
_refine_ls_number_restraints 0
_refine_ls_restrained_S_all 1.070
_refine_ls_R_factor_all 0.0922
_refine_ls_R_factor_gt 0.0513
_refine_ls_shift/su_max 0.010
_refine_ls_shift/su_mean 0.000
_refine_ls_structure_factor_coef Fsqd
_refine_ls_weighting_details 'w=1/[\s^2^(Fo^2^)+(0.0978P)^2^] where P=(Fo^2^+2Fc^2^)/3'
_refine_ls_weighting_scheme calc
_refine_ls_wR_factor_gt 0.1466
_refine_ls_wR_factor_ref 0.1629
_reflns_Friedel_coverage 0.000
_reflns_number_gt 3019
_reflns_number_total 4626
_reflns_threshold_expression 'I > 2\s(I)'
_cod_data_source_file c6dt01997h2.cif
_cod_data_source_block cr338b
_cod_depositor_comments 'Adding full bibliography for 7039831--7039842.cif.'
_cod_database_code 7039833
_shelx_shelxl_version_number 2014/7
_shelx_space_group_comment
;
The symmetry employed for this shelxl refinement is uniquely defined
by the following loop, which should always be used as a source of
symmetry information in preference to the above space-group names.
They are only intended as comments.
;
_shelx_estimated_absorpt_t_min 0.960
_shelx_estimated_absorpt_t_max 0.985

loop_
_space_group_symop_operation_xyz
'x, y, z'
'-x+1/2, y+1/2, -z+1/2'
'-x, -y, -z'
'x-1/2, -y-1/2, z-1/2'

loop_
_atom_site_label
_atom_site_type_symbol
_atom_site_fract_x
_atom_site_fract_y
_atom_site_fract_z
_atom_site_U_iso_or_equiv
_atom_site_adp_type
_atom_site_occupancy
_atom_site_site_symmetry_order
_atom_site_calc_flag
_atom_site_refinement_flags_posn
_atom_site_refinement_flags_adp
_atom_site_refinement_flags_occupancy
_atom_site_disorder_assembly
_atom_site_disorder_group
O1 O 0.36554(15) 0.59025(14) 0.47577(12) 0.0381(5) Uani 1 1 d . . . . .
C1 C 0.4203(2) 0.5571(2) 0.40386(18) 0.0354(7) Uani 1 1 d . . . . .
C2 C 0.5162(2) 0.5957(2) 0.39268(18) 0.0343(7) Uani 1 1 d . . . . .
C3 C 0.5678(2) 0.5591(2) 0.32248(18) 0.0359(7) Uani 1 1 d . . . . .
H3 H 0.6331 0.5856 0.3142 0.043 Uiso 1 1 calc R U . . .
C4 C 0.5281(2) 0.4852(2) 0.26362(18) 0.0338(6) Uani 1 1 d . . . . .
C5 C 0.4327(2) 0.4479(2) 0.27871(18) 0.0355(7) Uani 1 1 d . . . . .
H5 H 0.4039 0.3970 0.2400 0.043 Uiso 1 1 calc R U . . .
C6 C 0.3775(2) 0.4815(2) 0.34761(18) 0.0338(6) Uani 1 1 d . . . . .
C7 C 0.5615(2) 0.6749(2) 0.45221(19) 0.0369(7) Uani 1 1 d . . . . .
H7 H 0.5267 0.6962 0.5019 0.044 Uiso 1 1 calc R U . . .
N2 N 0.64496(18) 0.71487(18) 0.43859(15) 0.0370(6) Uani 1 1 d . . . . .
C8 C 0.5887(2) 0.4454(2) 0.18827(19) 0.0377(7) Uani 1 1 d . . . . .
C9 C 0.6361(4) 0.5312(3) 0.1379(3) 0.0531(13) Uani 0.816(7) 1 d . . P A 1
H9A H 0.6783 0.5725 0.1806 0.080 Uiso 0.816(7) 1 calc R U P A 1
H9B H 0.5820 0.5725 0.1079 0.080 Uiso 0.816(7) 1 calc R U P A 1
H9C H 0.6783 0.5034 0.0932 0.080 Uiso 0.816(7) 1 calc R U P A 1
C10 C 0.5216(3) 0.3857(4) 0.1185(3) 0.0510(13) Uani 0.816(7) 1 d . . P A 1
H10A H 0.5620 0.3656 0.0695 0.077 Uiso 0.816(7) 1 calc R U P A 1
H10B H 0.4646 0.4276 0.0946 0.077 Uiso 0.816(7) 1 calc R U P A 1
H10C H 0.4955 0.3259 0.1468 0.077 Uiso 0.816(7) 1 calc R U P A 1
C11 C 0.6717(4) 0.3780(4) 0.2300(3) 0.0620(15) Uani 0.816(7) 1 d . . P A 1
H11A H 0.7206 0.4180 0.2679 0.093 Uiso 0.816(7) 1 calc R U P A 1
H11B H 0.7066 0.3455 0.1826 0.093 Uiso 0.816(7) 1 calc R U P A 1
H11C H 0.6418 0.3268 0.2667 0.093 Uiso 0.816(7) 1 calc R U P A 1
C9A C 0.6931(16) 0.5013(16) 0.1826(15) 0.059(6) Uiso 0.184(7) 1 d . . P A 2
H9A1 H 0.7324 0.4987 0.2411 0.088 Uiso 0.184(7) 1 calc R U P A 2
H9A2 H 0.7316 0.4687 0.1375 0.088 Uiso 0.184(7) 1 calc R U P A 2
H9A3 H 0.6803 0.5714 0.1656 0.088 Uiso 0.184(7) 1 calc R U P A 2
C10A C 0.5308(18) 0.451(2) 0.0982(16) 0.068(7) Uiso 0.184(7) 1 d . . P A 2
H10D H 0.5729 0.4245 0.0527 0.102 Uiso 0.184(7) 1 calc R U P A 2
H10E H 0.4686 0.4108 0.0985 0.102 Uiso 0.184(7) 1 calc R U P A 2
H10F H 0.5130 0.5207 0.0843 0.102 Uiso 0.184(7) 1 calc R U P A 2
C11A C 0.6202(19) 0.3252(18) 0.2081(17) 0.068(7) Uiso 0.184(7) 1 d . . P A 2
H11D H 0.6584 0.3195 0.2670 0.102 Uiso 0.184(7) 1 calc R U P A 2
H11E H 0.5583 0.2845 0.2072 0.102 Uiso 0.184(7) 1 calc R U P A 2
H11F H 0.6624 0.3013 0.1616 0.102 Uiso 0.184(7) 1 calc R U P A 2
C12 C 0.2762(2) 0.4401(2) 0.36139(19) 0.0356(7) Uani 1 1 d . . . . .
H12 H 0.2472 0.4512 0.4165 0.043 Uiso 1 1 calc R U . . .
N1 N 0.22781(18) 0.38976(17) 0.29980(15) 0.0359(6) Uani 1 1 d . . . . .
C13 C 0.1285(2) 0.3554(2) 0.31340(19) 0.0338(6) Uani 1 1 d . . . . .
C14 C 0.0534(2) 0.3675(2) 0.2439(2) 0.0406(7) Uani 1 1 d . . . . .
H14 H 0.0705 0.3968 0.1893 0.049 Uiso 1 1 calc R U . . .
C15 C -0.0453(2) 0.3382(2) 0.2517(2) 0.0421(7) Uani 1 1 d . . . . .
H15 H -0.0957 0.3488 0.2035 0.051 Uiso 1 1 calc R U . . .
C16 C -0.0709(2) 0.2936(2) 0.3292(2) 0.0415(7) Uani 1 1 d . . . . .
H16 H -0.1391 0.2738 0.3352 0.050 Uiso 1 1 calc R U . . .
C17 C 0.0030(2) 0.2776(2) 0.3983(2) 0.0395(7) Uani 1 1 d . . . . .
H17 H -0.0145 0.2458 0.4516 0.047 Uiso 1 1 calc R U . . .
C18 C 0.1017(2) 0.3073(2) 0.39111(18) 0.0339(6) Uani 1 1 d . . . . .
O2 O 0.17553(15) 0.28998(14) 0.46135(12) 0.0367(5) Uani 1 1 d . . . . .
C19 C 0.2309(2) 0.2022(2) 0.45662(18) 0.0322(6) Uani 1 1 d . . . . .
C20 C 0.1992(2) 0.1200(2) 0.40609(18) 0.0353(7) Uani 1 1 d . . . . .
H20 H 0.1368 0.1226 0.3695 0.042 Uiso 1 1 calc R U . . .
C21 C 0.2575(2) 0.0335(2) 0.40806(19) 0.0412(7) Uani 1 1 d . . . . .
H21 H 0.2346 -0.0235 0.3740 0.049 Uiso 1 1 calc R U . . .
C22 C 0.3495(2) 0.0309(2) 0.4603(2) 0.0457(8) Uani 1 1 d . . . . .
H22 H 0.3894 -0.0285 0.4629 0.055 Uiso 1 1 calc R U . . .
C23 C 0.3831(2) 0.1144(2) 0.5084(2) 0.0418(7) Uani 1 1 d . . . . .
H23 H 0.4471 0.1127 0.5425 0.050 Uiso 1 1 calc R U . . .
C24 C 0.3244(2) 0.2013(2) 0.50761(18) 0.0348(7) Uani 1 1 d . . . . .
S1 S 0.29917(6) 0.69233(6) 0.46677(5) 0.0426(2) Uani 1 1 d . . . . .
O51 O 0.27005(18) 0.70555(19) 0.55495(14) 0.0592(7) Uani 1 1 d . . . . .
O52 O 0.35720(17) 0.76690(16) 0.42626(16) 0.0524(6) Uani 1 1 d . . . . .
C51 C 0.1937(2) 0.6632(2) 0.3932(2) 0.0418(7) Uani 1 1 d . . . . .
C52 C 0.1939(3) 0.6881(2) 0.3040(2) 0.0468(8) Uani 1 1 d . . . . .
H52 H 0.2518 0.7191 0.2822 0.056 Uiso 1 1 calc R U . . .
C53 C 0.1089(3) 0.6675(3) 0.2462(3) 0.0600(10) Uani 1 1 d . . . . .
H53 H 0.1093 0.6852 0.1847 0.072 Uiso 1 1 calc R U . . .
C54 C 0.0249(3) 0.6227(3) 0.2748(3) 0.0592(10) Uani 1 1 d . . . . .
C55 C 0.0253(3) 0.5962(3) 0.3648(3) 0.0621(10) Uani 1 1 d . . . . .
H55 H -0.0327 0.5647 0.3856 0.074 Uiso 1 1 calc R U . . .
C56 C 0.1102(3) 0.6155(2) 0.4251(2) 0.0522(8) Uani 1 1 d . . . . .
H56 H 0.1107 0.5964 0.4863 0.063 Uiso 1 1 calc R U . . .
C57 C -0.0692(3) 0.6037(3) 0.2116(3) 0.0888(15) Uani 1 1 d . . . . .
H57A H -0.0870 0.6648 0.1774 0.133 Uiso 1 1 calc R U . . .
H57B H -0.1258 0.5846 0.2463 0.133 Uiso 1 1 calc R U . . .
H57C H -0.0556 0.5494 0.1702 0.133 Uiso 1 1 calc R U . . .

loop_
_atom_site_aniso_label
_atom_site_aniso_U_11
_atom_site_aniso_U_22
_atom_site_aniso_U_33
_atom_site_aniso_U_23
_atom_site_aniso_U_13
_atom_site_aniso_U_12
O1 0.0438(12) 0.0398(11) 0.0310(10) 0.0003(9) 0.0038(9) 0.0000(9)
C1 0.0398(17) 0.0373(16) 0.0284(15) 0.0020(12) -0.0002(12) 0.0011(13)
C2 0.0362(16) 0.0366(16) 0.0288(15) 0.0014(12) -0.0035(12) -0.0034(13)
C3 0.0313(15) 0.0383(16) 0.0373(16) -0.0005(13) -0.0017(12) -0.0035(12)
C4 0.0349(16) 0.0326(15) 0.0325(15) -0.0005(12) -0.0052(12) 0.0012(12)
C5 0.0393(16) 0.0312(15) 0.0343(16) -0.0038(12) -0.0065(13) -0.0039(12)
C6 0.0370(16) 0.0304(14) 0.0331(15) 0.0030(12) -0.0025(12) 0.0007(12)
C7 0.0397(17) 0.0410(16) 0.0291(15) -0.0027(12) -0.0016(13) 0.0014(13)
N2 0.0341(13) 0.0408(14) 0.0348(13) -0.0051(11) -0.0054(10) 0.0007(11)
C8 0.0373(16) 0.0357(16) 0.0395(17) -0.0047(13) -0.0006(13) -0.0034(13)
C9 0.065(3) 0.046(2) 0.051(3) -0.003(2) 0.016(2) -0.007(2)
C10 0.051(3) 0.063(3) 0.041(2) -0.021(2) 0.0092(19) -0.011(2)
C11 0.058(3) 0.070(3) 0.057(3) -0.001(2) 0.006(2) 0.024(3)
C12 0.0418(17) 0.0302(15) 0.0345(15) 0.0002(12) 0.0016(13) 0.0022(13)
N1 0.0362(13) 0.0353(13) 0.0358(13) -0.0011(10) 0.0001(11) 0.0000(11)
C13 0.0323(15) 0.0337(15) 0.0352(15) -0.0026(12) 0.0012(12) -0.0003(12)
C14 0.0419(17) 0.0452(18) 0.0339(16) 0.0005(13) -0.0009(13) 0.0001(14)
C15 0.0354(17) 0.0495(18) 0.0404(17) -0.0017(14) -0.0038(13) 0.0020(14)
C16 0.0322(16) 0.0445(17) 0.0475(18) -0.0052(14) 0.0017(14) -0.0013(13)
C17 0.0384(17) 0.0404(17) 0.0398(17) 0.0004(13) 0.0045(13) 0.0020(13)
C18 0.0362(16) 0.0300(14) 0.0343(15) -0.0039(12) -0.0036(12) 0.0036(12)
O2 0.0417(11) 0.0334(11) 0.0334(11) -0.0039(8) -0.0065(9) 0.0039(9)
C19 0.0349(15) 0.0325(15) 0.0284(14) 0.0005(11) -0.0020(12) 0.0018(12)
C20 0.0378(16) 0.0334(15) 0.0333(15) -0.0015(12) -0.0046(12) -0.0010(13)
C21 0.0451(18) 0.0396(17) 0.0376(17) -0.0064(13) -0.0040(14) 0.0016(14)
C22 0.0516(19) 0.0416(18) 0.0429(18) -0.0076(14) -0.0023(15) 0.0124(15)
C23 0.0401(17) 0.0439(18) 0.0393(17) -0.0047(14) -0.0082(13) 0.0075(14)
C24 0.0372(16) 0.0360(15) 0.0300(15) -0.0032(12) -0.0041(12) -0.0019(13)
S1 0.0472(5) 0.0398(4) 0.0410(5) -0.0077(3) 0.0052(3) -0.0005(4)
O51 0.0637(15) 0.0741(17) 0.0405(13) -0.0169(12) 0.0092(11) 0.0056(13)
O52 0.0555(13) 0.0355(12) 0.0667(15) 0.0007(11) 0.0075(12) -0.0063(10)
C51 0.0417(18) 0.0365(16) 0.0475(19) -0.0070(14) 0.0048(14) 0.0024(14)
C52 0.055(2) 0.0388(17) 0.0461(19) 0.0014(14) 0.0005(15) 0.0025(15)
C53 0.076(3) 0.047(2) 0.055(2) -0.0016(16) -0.009(2) 0.0060(19)
C54 0.064(2) 0.0426(19) 0.067(3) -0.0047(17) -0.014(2) 0.0105(18)
C55 0.046(2) 0.047(2) 0.093(3) -0.013(2) 0.004(2) -0.0015(16)
C56 0.054(2) 0.0475(19) 0.056(2) -0.0042(16) 0.0065(17) 0.0031(16)
C57 0.081(3) 0.068(3) 0.109(4) -0.017(2) -0.042(3) 0.012(2)

loop_
_atom_type_symbol
_atom_type_description
_atom_type_scat_dispersion_real
_atom_type_scat_dispersion_imag
_atom_type_scat_source
C C 0.0033 0.0016 'International Tables Vol C Tables 4.2.6.8 and 6.1.1.4'
H H 0.0000 0.0000 'International Tables Vol C Tables 4.2.6.8 and 6.1.1.4'
N N 0.0061 0.0033 'International Tables Vol C Tables 4.2.6.8 and 6.1.1.4'
O O 0.0106 0.0060 'International Tables Vol C Tables 4.2.6.8 and 6.1.1.4'
S S 0.1246 0.1234 'International Tables Vol C Tables 4.2.6.8 and 6.1.1.4'

loop_
_geom_angle_atom_site_label_1
_geom_angle_atom_site_label_2
_geom_angle_atom_site_label_3
_geom_angle
_geom_angle_site_symmetry_3
C1 O1 S1 120.44(17) .
C2 C1 C6 121.3(3) .
C2 C1 O1 120.3(2) .
C6 C1 O1 118.3(2) .
C3 C2 C1 118.1(3) .
C3 C2 C7 120.7(3) .
C1 C2 C7 121.2(3) .
C2 C3 C4 123.1(3) .
C2 C3 H3 118.5 .
C4 C3 H3 118.5 .
C5 C4 C3 116.5(3) .
C5 C4 C8 122.2(2) .
C3 C4 C8 121.3(3) .
C6 C5 C4 123.1(3) .
C6 C5 H5 118.5 .
C4 C5 H5 118.5 .
C5 C6 C1 117.9(3) .
C5 C6 C12 121.5(3) .
C1 C6 C12 120.6(3) .
N2 C7 C2 121.4(3) .
N2 C7 H7 119.3 .
C2 C7 H7 119.3 .
C7 N2 C24 117.1(3) 3_666
C10A C8 C4 112.9(9) .
C11 C8 C4 107.9(3) .
C11 C8 C10 109.2(3) .
C4 C8 C10 112.0(3) .
C11 C8 C9 109.6(3) .
C4 C8 C9 111.3(3) .
C10 C8 C9 106.8(3) .
C10A C8 C9A 108.1(13) .
C4 C8 C9A 112.9(8) .
C10A C8 C11A 107.8(13) .
C4 C8 C11A 109.8(8) .
C9A C8 C11A 104.9(12) .
C8 C9 H9A 109.5 .
C8 C9 H9B 109.5 .
H9A C9 H9B 109.5 .
C8 C9 H9C 109.5 .
H9A C9 H9C 109.5 .
H9B C9 H9C 109.5 .
C8 C10 H10A 109.5 .
C8 C10 H10B 109.5 .
H10A C10 H10B 109.5 .
C8 C10 H10C 109.5 .
H10A C10 H10C 109.5 .
H10B C10 H10C 109.5 .
C8 C11 H11A 109.5 .
C8 C11 H11B 109.5 .
H11A C11 H11B 109.5 .
C8 C11 H11C 109.5 .
H11A C11 H11C 109.5 .
H11B C11 H11C 109.5 .
C8 C9A H9A1 109.5 .
C8 C9A H9A2 109.5 .
H9A1 C9A H9A2 109.5 .
C8 C9A H9A3 109.5 .
H9A1 C9A H9A3 109.5 .
H9A2 C9A H9A3 109.5 .
C8 C10A H10D 109.5 .
C8 C10A H10E 109.5 .
H10D C10A H10E 109.5 .
C8 C10A H10F 109.5 .
H10D C10A H10F 109.5 .
H10E C10A H10F 109.5 .
C8 C11A H11D 109.5 .
C8 C11A H11E 109.5 .
H11D C11A H11E 109.5 .
C8 C11A H11F 109.5 .
H11D C11A H11F 109.5 .
H11E C11A H11F 109.5 .
N1 C12 C6 120.1(3) .
N1 C12 H12 119.9 .
C6 C12 H12 119.9 .
C12 N1 C13 118.7(2) .
C14 C13 C18 117.5(3) .
C14 C13 N1 117.7(3) .
C18 C13 N1 124.7(2) .
C15 C14 C13 121.8(3) .
C15 C14 H14 119.1 .
C13 C14 H14 119.1 .
C16 C15 C14 120.0(3) .
C16 C15 H15 120.0 .
C14 C15 H15 120.0 .
C15 C16 C17 119.5(3) .
C15 C16 H16 120.3 .
C17 C16 H16 120.3 .
C16 C17 C18 120.8(3) .
C16 C17 H17 119.6 .
C18 C17 H17 119.6 .
C17 C18 O2 120.1(3) .
C17 C18 C13 120.4(3) .
O2 C18 C13 119.6(2) .
C19 O2 C18 116.1(2) .
C20 C19 O2 124.4(2) .
C20 C19 C24 120.4(3) .
O2 C19 C24 115.2(2) .
C19 C20 C21 120.6(3) .
C19 C20 H20 119.7 .
C21 C20 H20 119.7 .
C20 C21 C22 119.4(3) .
C20 C21 H21 120.3 .
C22 C21 H21 120.3 .
C23 C22 C21 120.0(3) .
C23 C22 H22 120.0 .
C21 C22 H22 120.0 .
C22 C23 C24 121.0(3) .
C22 C23 H23 119.5 .
C24 C23 H23 119.5 .
C19 C24 C23 118.5(2) .
C19 C24 N2 120.0(2) 3_666
C23 C24 N2 121.4(2) 3_666
O51 S1 O52 120.58(15) .
O51 S1 O1 102.44(13) .
O52 S1 O1 108.48(12) .
O51 S1 C51 110.50(15) .
O52 S1 C51 108.47(15) .
O1 S1 C51 105.19(12) .
C52 C51 C56 120.7(3) .
C52 C51 S1 119.4(2) .
C56 C51 S1 119.9(3) .
C51 C52 C53 119.3(3) .
C51 C52 H52 120.3 .
C53 C52 H52 120.3 .
C54 C53 C52 122.0(4) .
C54 C53 H53 119.0 .
C52 C53 H53 119.0 .
C53 C54 C55 118.6(3) .
C53 C54 C57 121.6(4) .
C55 C54 C57 119.8(4) .
C54 C55 C56 120.9(4) .
C54 C55 H55 119.5 .
C56 C55 H55 119.5 .
C51 C56 C55 118.5(3) .
C51 C56 H56 120.8 .
C55 C56 H56 120.8 .
C54 C57 H57A 109.5 .
C54 C57 H57B 109.5 .
H57A C57 H57B 109.5 .
C54 C57 H57C 109.5 .
H57A C57 H57C 109.5 .
H57B C57 H57C 109.5 .

loop_
_geom_bond_atom_site_label_1
_geom_bond_atom_site_label_2
_geom_bond_distance
_geom_bond_site_symmetry_2
O1 C1 1.418(3) .
O1 S1 1.619(2) .
C1 C2 1.390(4) .
C1 C6 1.402(4) .
C2 C3 1.388(4) .
C2 C7 1.475(4) .
C3 C4 1.394(4) .
C3 H3 0.9500 .
C4 C5 1.391(4) .
C4 C8 1.532(4) .
C5 C6 1.387(4) .
C5 H5 0.9500 .
C6 C12 1.477(4) .
C7 N2 1.257(4) .
C7 H7 0.9500 .
N2 C24 1.417(3) 3_666
C8 C10A 1.49(2) .
C8 C11 1.512(5) .
C8 C10 1.532(5) .
C8 C9 1.534(5) .
C8 C9A 1.58(2) .
C8 C11A 1.68(2) .
C9 H9A 0.9800 .
C9 H9B 0.9800 .
C9 H9C 0.9800 .
C10 H10A 0.9800 .
C10 H10B 0.9800 .
C10 H10C 0.9800 .
C11 H11A 0.9800 .
C11 H11B 0.9800 .
C11 H11C 0.9800 .
C9A H9A1 0.9800 .
C9A H9A2 0.9800 .
C9A H9A3 0.9800 .
C10A H10D 0.9800 .
C10A H10E 0.9800 .
C10A H10F 0.9800 .
C11A H11D 0.9800 .
C11A H11E 0.9800 .
C11A H11F 0.9800 .
C12 N1 1.268(3) .
C12 H12 0.9500 .
N1 C13 1.420(4) .
C13 C14 1.384(4) .
C13 C18 1.400(4) .
C14 C15 1.374(4) .
C14 H14 0.9500 .
C15 C16 1.372(4) .
C15 H15 0.9500 .
C16 C17 1.375(4) .
C16 H16 0.9500 .
C17 C18 1.375(4) .
C17 H17 0.9500 .
C18 O2 1.390(3) .
O2 C19 1.386(3) .
C19 C20 1.378(4) .
C19 C24 1.394(4) .
C20 C21 1.387(4) .
C20 H20 0.9500 .
C21 C22 1.388(4) .
C21 H21 0.9500 .
C22 C23 1.379(4) .
C22 H22 0.9500 .
C23 C24 1.395(4) .
C23 H23 0.9500 .
C24 N2 1.417(3) 3_666
S1 O51 1.417(2) .
S1 O52 1.423(2) .
S1 C51 1.743(3) .
C51 C52 1.377(4) .
C51 C56 1.393(4) .
C52 C53 1.384(5) .
C52 H52 0.9500 .
C53 C54 1.362(5) .
C53 H53 0.9500 .
C54 C55 1.393(5) .
C54 C57 1.516(5) .
C55 C56 1.400(5) .
C55 H55 0.9500 .
C56 H56 0.9500 .
C57 H57A 0.9800 .
C57 H57B 0.9800 .
C57 H57C 0.9800 .

loop_
_geom_torsion_atom_site_label_1
_geom_torsion_atom_site_label_2
_geom_torsion_atom_site_label_3
_geom_torsion_atom_site_label_4
_geom_torsion
_geom_torsion_site_symmetry_4
S1 O1 C1 C2 83.4(3) .
S1 O1 C1 C6 -99.7(3) .
C6 C1 C2 C3 1.7(4) .
O1 C1 C2 C3 178.5(2) .
C6 C1 C2 C7 -179.7(2) .
O1 C1 C2 C7 -2.9(4) .
C1 C2 C3 C4 -0.6(4) .
C7 C2 C3 C4 -179.2(3) .
C2 C3 C4 C5 -0.5(4) .
C2 C3 C4 C8 -178.6(3) .
C3 C4 C5 C6 0.6(4) .
C8 C4 C5 C6 178.7(3) .
C4 C5 C6 C1 0.5(4) .
C4 C5 C6 C12 179.9(3) .
C2 C1 C6 C5 -1.6(4) .
O1 C1 C6 C5 -178.5(2) .
C2 C1 C6 C12 178.9(2) .
O1 C1 C6 C12 2.1(4) .
C3 C2 C7 N2 3.6(4) .
C1 C2 C7 N2 -175.0(3) .
C2 C7 N2 C24 172.2(2) 3_666
C5 C4 C8 C10A 55.4(13) .
C3 C4 C8 C10A -126.6(12) .
C5 C4 C8 C11 -103.7(4) .
C3 C4 C8 C11 74.3(4) .
C5 C4 C8 C10 16.5(4) .
C3 C4 C8 C10 -165.5(3) .
C5 C4 C8 C9 136.0(3) .
C3 C4 C8 C9 -46.0(4) .
C5 C4 C8 C9A 178.3(10) .
C3 C4 C8 C9A -3.6(10) .
C5 C4 C8 C11A -65.0(10) .
C3 C4 C8 C11A 113.1(10) .
C5 C6 C12 N1 -15.7(4) .
C1 C6 C12 N1 163.7(3) .
C6 C12 N1 C13 -176.8(2) .
C12 N1 C13 C14 134.6(3) .
C12 N1 C13 C18 -47.5(4) .
C18 C13 C14 C15 3.2(4) .
N1 C13 C14 C15 -178.7(3) .
C13 C14 C15 C16 -1.5(5) .
C14 C15 C16 C17 -0.6(5) .
C15 C16 C17 C18 1.0(4) .
C16 C17 C18 O2 -179.6(2) .
C16 C17 C18 C13 0.7(4) .
C14 C13 C18 C17 -2.8(4) .
N1 C13 C18 C17 179.3(3) .
C14 C13 C18 O2 177.5(2) .
N1 C13 C18 O2 -0.4(4) .
C17 C18 O2 C19 93.5(3) .
C13 C18 O2 C19 -86.8(3) .
C18 O2 C19 C20 -20.9(4) .
C18 O2 C19 C24 158.9(2) .
O2 C19 C20 C21 -177.3(3) .
C24 C19 C20 C21 2.8(4) .
C19 C20 C21 C22 -1.2(5) .
C20 C21 C22 C23 -1.1(5) .
C21 C22 C23 C24 1.9(5) .
C20 C19 C24 C23 -2.0(4) .
O2 C19 C24 C23 178.1(2) .
C20 C19 C24 N2 -178.2(3) 3_666
O2 C19 C24 N2 1.9(4) 3_666
C22 C23 C24 C19 -0.4(5) .
C22 C23 C24 N2 175.8(3) 3_666
C1 O1 S1 O51 -171.9(2) .
C1 O1 S1 O52 -43.4(2) .
C1 O1 S1 C51 72.5(2) .
O51 S1 C51 C52 152.7(2) .
O52 S1 C51 C52 18.5(3) .
O1 S1 C51 C52 -97.4(3) .
O51 S1 C51 C56 -27.1(3) .
O52 S1 C51 C56 -161.3(2) .
O1 S1 C51 C56 82.7(3) .
C56 C51 C52 C53 1.7(5) .
S1 C51 C52 C53 -178.1(2) .
C51 C52 C53 C54 -0.4(5) .
C52 C53 C54 C55 -0.6(5) .
C52 C53 C54 C57 177.9(3) .
C53 C54 C55 C56 0.2(5) .
C57 C54 C55 C56 -178.2(3) .
C52 C51 C56 C55 -2.0(5) .
S1 C51 C56 C55 177.9(2) .
C54 C55 C56 C51 1.0(5) .
